data_7058101
loop_
_publ_author_name
'Gu, Ya-Nan'
'Yu, Hao'
'Lin, Li-Dan'
'Wu, Yan-Lan'
'Li, Zhong'
'Pan, Wen-Yue'
'He, Jiang'
'Chen, Ling'
'Li, Qi'
'Li, Xin-Xiong'

_publ_section_title
;
 Two rare Cr--Ln (Ln = Dy, Tb) heterometallic cluster substituted
 polyoxometalates featuring hexameric aggregates: hydrothermal syntheses,
 crystal structures and magnetic studies
;
_journal_issue 7
_journal_name_full 'New Journal of Chemistry'
_journal_page_first 3011
_journal_paper_doi 10.1039/C8NJ06327C
_journal_volume 43
_journal_year 2019
_chemical_formula_sum 'Cr3 Cs6 Ge3 K4.5 Na7 O136.5 Tb3 W30'
_chemical_formula_weight 9684.37
_space_group_crystal_system trigonal
_space_group_IT_number 148
_space_group_name_Hall '-R 3'
_space_group_name_H-M_alt 'R -3 :H'
_symmetry_space_group_name_Hall '-R 3'
_symmetry_space_group_name_H-M 'R -3 :H'
_audit_creation_method SHELXL-2014/7
_audit_update_record
;
2018-11-24 deposited with the CCDC.
2019-01-16 downloaded from the CCDC.
;
_cell_angle_alpha 90
_cell_angle_beta 90
_cell_angle_gamma 120
_cell_formula_units_Z 6
_cell_length_a 29.0355(11)
_cell_length_b 29.0355(11)
_cell_length_c 32.8451(13)
_cell_measurement_reflns_used 9834
_cell_measurement_temperature 173(2)
_cell_measurement_theta_max 27.48
_cell_measurement_theta_min 3.06
_cell_volume 23980.6(16)
_computing_structure_refinement 'SHELXL-2014/7 (Sheldrick, 2014)'
_diffrn_ambient_temperature 173(2)
_diffrn_measured_fraction_theta_full 0.991
_diffrn_measured_fraction_theta_max 0.983
_diffrn_measurement_device_type 'Bruker APEX-II CCD'
_diffrn_measurement_method '\f and \w scans'
_diffrn_radiation_type MoK\a
_diffrn_radiation_wavelength 0.71073
_diffrn_reflns_av_R_equivalents 0.0310
_diffrn_reflns_av_unetI/netI 0.0304
_diffrn_reflns_Laue_measured_fraction_full 0.991
_diffrn_reflns_Laue_measured_fraction_max 0.983
_diffrn_reflns_limit_h_max 33
_diffrn_reflns_limit_h_min -37
_diffrn_reflns_limit_k_max 27
_diffrn_reflns_limit_k_min -37
_diffrn_reflns_limit_l_max 42
_diffrn_reflns_limit_l_min -26
_diffrn_reflns_number 43102
_diffrn_reflns_point_group_measured_fraction_full 0.991
_diffrn_reflns_point_group_measured_fraction_max 0.983
_diffrn_reflns_theta_full 25.242
_diffrn_reflns_theta_max 27.484
_diffrn_reflns_theta_min 2.231
_exptl_absorpt_coefficient_mu 25.119
_exptl_absorpt_correction_T_max 0.4305
_exptl_absorpt_correction_T_min 0.2216
_exptl_absorpt_correction_type multi-scan
_exptl_crystal_colour green
_exptl_crystal_density_diffrn 4.024
_exptl_crystal_description block
_exptl_crystal_F_000 25005
_exptl_crystal_size_max 0.15
_exptl_crystal_size_mid 0.12
_exptl_crystal_size_min 0.12
_platon_squeeze_details ' ?'
_refine_diff_density_max 6.132
_refine_diff_density_min -5.301
_refine_diff_density_rms 0.338
_refine_ls_extinction_method none
_refine_ls_goodness_of_fit_ref 1.059
_refine_ls_hydrogen_treatment undef
_refine_ls_matrix_type full
_refine_ls_number_parameters 567
_refine_ls_number_reflns 12016
_refine_ls_number_restraints 306
_refine_ls_restrained_S_all 1.050
_refine_ls_R_factor_all 0.0393
_refine_ls_R_factor_gt 0.0310
_refine_ls_shift/su_max 0.009
_refine_ls_shift/su_mean 0.000
_refine_ls_structure_factor_coef Fsqd
_refine_ls_weighting_details 'w=1/[\s^2^(Fo^2^)+(0.0325P)^2^+1545.7655P] where P=(Fo^2^+2Fc^2^)/3'
_refine_ls_weighting_scheme calc
_refine_ls_wR_factor_gt 0.0744
_refine_ls_wR_factor_ref 0.0773
_reflns_Friedel_coverage 0.000
_reflns_number_gt 10189
_reflns_number_total 12016
_reflns_threshold_expression 'I > 2\s(I)'
_cod_data_source_file c8nj06327c2.cif
_cod_data_source_block 1_CCDC1
_cod_depositor_comments
;
The following automatic conversions were performed:

'_exptl_absorpt_correction_type' value 'multi_scan' changed to
'multi-scan' according to
/home/data/users/saulius/crontab/automatic-downloads/rss-feeds/RSC/lib/dictionaries/cif_core.dic
dictionary named 'cif_core.dic' version 2.4.2 from 2011-04-26.

Automatic conversion script
Id: cif_fix_values 4973 2017-02-22 13:04:09Z antanas 

 Adding full bibliography for 7058100--7058101.cif.
;
_cod_original_cell_volume 23981(2)
_cod_original_formula_sum 'Cr3 Cs6 Ge3 K4.50 Na7 O136.50 Tb3 W30'
_cod_database_code 7058101
_shelx_shelxl_version_number 2014/7
_shelx_space_group_comment
;
The symmetry employed for this shelxl refinement is uniquely defined
by the following loop, which should always be used as a source of
symmetry information in preference to the above space-group names.
They are only intended as comments.
;

loop_
_space_group_symop_operation_xyz
'x, y, z'
'-y, x-y, z'
'-x+y, -x, z'
'x+2/3, y+1/3, z+1/3'
'-y+2/3, x-y+1/3, z+1/3'
'-x+y+2/3, -x+1/3, z+1/3'
'x+1/3, y+2/3, z+2/3'
'-y+1/3, x-y+2/3, z+2/3'
'-x+y+1/3, -x+2/3, z+2/3'
'-x, -y, -z'
'y, -x+y, -z'
'x-y, x, -z'
'-x+2/3, -y+1/3, -z+1/3'
'y+2/3, -x+y+1/3, -z+1/3'
'x-y+2/3, x+1/3, -z+1/3'
'-x+1/3, -y+2/3, -z+2/3'
'y+1/3, -x+y+2/3, -z+2/3'
'x-y+1/3, x+2/3, -z+2/3'

loop_
_atom_site_label
_atom_site_type_symbol
_atom_site_fract_x
_atom_site_fract_y
_atom_site_fract_z
_atom_site_U_iso_or_equiv
_atom_site_adp_type
_atom_site_occupancy
_atom_site_site_symmetry_order
_atom_site_calc_flag
_atom_site_refinement_flags_posn
_atom_site_refinement_flags_adp
_atom_site_refinement_flags_occupancy
Cr1 Cr 1.19832(5) 0.58667(5) 0.50605(4) 0.0073(3) Uani 1 1 d . . .
Tb1 Tb 1.32456(2) 0.51594(2) 0.55563(2) 0.00853(8) Uani 1 1 d . . .
Ge1 Ge 1.17491(3) 0.46558(3) 0.51215(3) 0.00669(17) Uani 1 1 d . . .
W1 W 1.09486(2) 0.51713(2) 0.55955(2) 0.00810(7) Uani 1 1 d . . .
W2 W 1.28752(2) 0.55189(2) 0.45517(2) 0.00848(7) Uani 1 1 d . . .
W3 W 1.06092(2) 0.37482(2) 0.57359(2) 0.01042(8) Uani 1 1 d . . .
W4 W 1.21931(2) 0.55726(2) 0.59464(2) 0.00646(7) Uani 1 1 d . . .
W5 W 1.25980(2) 0.42630(2) 0.46902(2) 0.01175(8) Uani 1 1 d . . .
W6 W 1.18587(2) 0.41805(2) 0.60817(2) 0.00910(7) Uani 1 1 d . . .
W7 W 1.04515(2) 0.42217(2) 0.47167(2) 0.01074(8) Uani 1 1 d . . .
W8 W 1.15214(2) 0.50761(2) 0.41689(2) 0.01110(8) Uani 1 1 d . . .
W9 W 1.12044(2) 0.37904(2) 0.42742(2) 0.01337(8) Uani 1 1 d . . .
W10 W 1.13717(2) 0.33245(2) 0.52818(2) 0.01273(8) Uani 1 1 d . . .
O1 O 1.1278(3) 0.2694(3) 0.5247(2) 0.0207(15) Uani 1 1 d . U .
O2 O 1.0704(2) 0.3171(3) 0.5527(2) 0.0162(14) Uani 1 1 d . U .
O3 O 1.1666(3) 0.3485(3) 0.5831(2) 0.0160(14) Uani 1 1 d . U .
O3W O 1.1667 0.3333 0.3333 0.0417(19) Uani 1 2 d S U P
O4 O 0.9993(3) 0.3381(3) 0.5950(2) 0.0170(14) Uani 1 1 d . U .
O5 O 0.9790(3) 0.4020(3) 0.4657(2) 0.0163(14) Uani 1 1 d . U .
O5W O 1.2647(4) 0.3520(4) 0.5873(3) 0.0417(19) Uani 1 1 d . U .
O6 O 1.2499(3) 0.4481(3) 0.5859(2) 0.0139(13) Uani 1 1 d . U .
O7 O 1.2388(2) 0.4826(2) 0.49890(19) 0.0082(12) Uani 1 1 d . U .
O8 O 1.1722(2) 0.5180(2) 0.53561(18) 0.0071(12) Uani 1 1 d . U .
O9 O 1.0421(2) 0.5211(3) 0.5782(2) 0.0147(13) Uani 1 1 d . U .
O10 O 1.1428(2) 0.5428(2) 0.60281(19) 0.0087(12) Uani 1 1 d . U .
O11 O 1.1333(2) 0.5821(2) 0.53149(19) 0.0097(12) Uani 1 1 d . U .
O12 O 1.0740(3) 0.4712(3) 0.4280(2) 0.0147(13) Uani 1 1 d . U .
O13 O 1.1321(3) 0.4358(3) 0.3927(2) 0.0160(14) Uani 1 1 d . U .
O14 O 1.1018(3) 0.3285(3) 0.3919(2) 0.0215(16) Uani 1 1 d . U .
O15 O 1.0493(3) 0.3699(3) 0.4385(2) 0.0147(13) Uani 1 1 d . U .
O16 O 1.1091(3) 0.3394(3) 0.4784(2) 0.0159(14) Uani 1 1 d . U .
O17 O 1.0429(2) 0.3817(2) 0.51774(19) 0.0120(13) Uani 1 1 d . U .
O18 O 1.3514(3) 0.4537(3) 0.5849(2) 0.0167(14) Uani 1 1 d . U .
O19 O 1.3500(3) 0.5327(2) 0.62797(19) 0.0126(13) Uani 1 1 d . U .
O20 O 1.2747(2) 0.5533(2) 0.57506(18) 0.0083(12) Uani 1 1 d . U .
O21 O 1.2408(3) 0.5888(3) 0.64107(19) 0.0114(13) Uani 1 1 d . U .
O22 O 1.1861(2) 0.4831(2) 0.61285(19) 0.0107(12) Uani 1 1 d . U .
O23 O 1.2279(2) 0.6139(2) 0.56087(18) 0.0072(12) Uani 1 1 d . U .
O23W O 1.3645(5) 0.5157(5) 0.3731(4) 0.068(4) Uani 1 1 d . U .
O24 O 1.3108(2) 0.4517(2) 0.5065(2) 0.0116(13) Uani 1 1 d . U .
O24W O 1.0039(5) 0.6549(6) 0.6411(4) 0.073(4) Uani 1 1 d . U .
O25 O 1.3268(3) 0.5960(3) 0.41823(19) 0.0140(13) Uani 1 1 d . U .
O25W O 0.9820(6) 0.4266(6) 0.6420(5) 0.089(4) Uani 1 1 d . U .
O26 O 1.1531(3) 0.5384(3) 0.3716(2) 0.0188(15) Uani 1 1 d . U .
O26W O 1.2358(5) 0.4359(8) 0.3515(4) 0.102(5) Uani 1 1 d . U .
O27 O 1.1622(3) 0.5566(2) 0.4549(2) 0.0128(13) Uani 1 1 d . U .
O29 O 1.2226(2) 0.6604(2) 0.49341(19) 0.0101(12) Uani 1 1 d . U .
O30 O 1.2601(2) 0.5867(2) 0.48339(18) 0.0080(12) Uani 1 1 d . U .
O31 O 1.0745(2) 0.4453(2) 0.5790(2) 0.0113(13) Uani 1 1 d . U .
O32 O 1.1972(3) 0.4056(3) 0.6578(2) 0.0143(13) Uani 1 1 d . U .
O33 O 1.1047(2) 0.3829(2) 0.6178(2) 0.0115(13) Uani 1 1 d . U .
O34 O 1.2905(3) 0.4880(3) 0.4358(2) 0.0135(13) Uani 1 1 d . U .
O35 O 1.2763(3) 0.3858(3) 0.4412(2) 0.0198(15) Uani 1 1 d . U .
O36 O 1.0655(3) 0.4801(2) 0.5088(2) 0.0127(13) Uani 1 1 d . U .
O37 O 1.1335(2) 0.4480(2) 0.46980(19) 0.0103(12) Uani 1 1 d . U .
O38 O 1.1475(2) 0.4127(2) 0.54618(19) 0.0094(12) Uani 1 1 d . U .
O39 O 1.2060(3) 0.3733(3) 0.5063(2) 0.0135(13) Uani 1 1 d . U .
O40 O 1.1912(3) 0.4034(3) 0.4352(2) 0.0157(14) Uani 1 1 d . U .
O45 O 1.2205(3) 0.5191(3) 0.42178(19) 0.0121(13) Uani 1 1 d . U .
Cs1 Cs 1.06825(3) 0.58111(3) 0.45523(2) 0.02275(14) Uani 1 1 d . . .
Cs2 Cs 0.96860(3) 0.26236(4) 0.49323(3) 0.0443(2) Uani 1 1 d . . .
K1 K 1.3333 0.6667 0.53433(10) 0.0103(6) Uani 1 3 d S T P
K2 K 1.3333 0.6667 0.6667 0.0143(10) Uani 1 6 d S T P
K3 K 1.30195(10) 0.43112(10) 0.66787(7) 0.0258(5) Uani 1 1 d . . .
Na1 Na 1.3333 0.6667 0.3669(2) 0.0219(6) Uani 1 3 d S TU P
Na2 Na 1.0035(2) 0.5642(2) 0.63405(16) 0.0219(6) Uani 0.8 1 d . U P
Na2A Na 0.9869(9) 0.5376(10) 0.6400(6) 0.0219(6) Uani 0.2 1 d . U P
Na3 Na 0.91649(17) 0.31864(17) 0.64586(12) 0.0219(6) Uani 1 1 d . U .

loop_
_atom_site_aniso_label
_atom_site_aniso_U_11
_atom_site_aniso_U_22
_atom_site_aniso_U_33
_atom_site_aniso_U_23
_atom_site_aniso_U_13
_atom_site_aniso_U_12
Cr1 0.0065(6) 0.0063(6) 0.0087(6) -0.0011(5) -0.0013(5) 0.0031(5)
Tb1 0.00832(19) 0.00782(19) 0.00986(19) 0.00045(15) 0.00153(15) 0.00435(16)
Ge1 0.0065(4) 0.0057(4) 0.0076(4) -0.0009(3) -0.0005(3) 0.0028(3)
W1 0.00535(15) 0.00770(16) 0.01064(16) -0.00066(13) -0.00091(13) 0.00280(13)
W2 0.00817(16) 0.00925(16) 0.00731(15) -0.00122(13) 0.00004(13) 0.00383(13)
W3 0.00720(16) 0.00834(16) 0.01318(17) 0.00048(13) -0.00078(13) 0.00199(13)
W4 0.00547(15) 0.00665(15) 0.00728(15) -0.00091(12) -0.00082(12) 0.00304(12)
W5 0.01175(17) 0.01075(17) 0.01358(17) -0.00311(14) 0.00055(14) 0.00625(14)
W6 0.00756(16) 0.00780(16) 0.01122(16) 0.00148(13) -0.00006(13) 0.00329(13)
W7 0.00782(16) 0.01098(17) 0.01150(17) -0.00245(14) -0.00312(13) 0.00326(14)
W8 0.01013(17) 0.01279(17) 0.00892(16) -0.00209(14) -0.00280(13) 0.00463(14)
W9 0.01202(17) 0.01239(17) 0.01398(18) -0.00605(14) -0.00287(14) 0.00483(14)
W10 0.01277(17) 0.00778(16) 0.01667(18) -0.00153(14) -0.00020(14) 0.00442(14)
O1 0.023(4) 0.012(3) 0.028(4) -0.002(3) 0.000(3) 0.010(3)
O2 0.005(3) 0.010(3) 0.031(4) -0.006(3) 0.000(3) 0.002(2)
O3 0.015(3) 0.016(3) 0.018(3) -0.001(3) -0.002(3) 0.008(3)
O3W 0.041(4) 0.034(4) 0.058(4) 0.011(3) 0.015(4) 0.025(3)
O4 0.014(3) 0.017(3) 0.017(3) 0.001(3) -0.002(3) 0.006(3)
O5 0.010(3) 0.018(3) 0.018(3) -0.003(3) -0.001(3) 0.004(3)
O5W 0.041(4) 0.034(4) 0.058(4) 0.011(3) 0.015(4) 0.025(3)
O6 0.013(3) 0.012(3) 0.018(3) -0.004(3) 0.001(3) 0.008(3)
O7 0.006(3) 0.009(3) 0.013(3) 0.000(2) 0.000(2) 0.007(2)
O8 0.002(2) 0.006(3) 0.010(3) -0.002(2) 0.002(2) 0.000(2)
O9 0.007(3) 0.018(3) 0.018(3) 0.000(3) -0.001(3) 0.006(3)
O10 0.005(3) 0.009(3) 0.012(3) 0.000(2) -0.001(2) 0.004(2)
O11 0.006(3) 0.008(3) 0.012(3) -0.001(2) 0.001(2) 0.002(2)
O12 0.013(3) 0.014(3) 0.014(3) -0.001(3) -0.002(3) 0.005(3)
O13 0.020(3) 0.015(3) 0.012(3) -0.002(3) 0.000(3) 0.008(3)
O14 0.019(4) 0.018(4) 0.023(4) -0.012(3) -0.003(3) 0.006(3)
O15 0.014(3) 0.015(3) 0.012(3) -0.006(3) -0.004(3) 0.005(3)
O16 0.020(3) 0.010(3) 0.016(3) -0.007(3) -0.007(3) 0.006(3)
O17 0.011(3) 0.005(3) 0.014(3) -0.002(2) -0.006(2) 0.000(2)
O18 0.019(3) 0.022(3) 0.015(3) 0.002(3) 0.005(3) 0.015(3)
O19 0.019(3) 0.010(3) 0.005(3) -0.004(2) -0.001(2) 0.005(3)
O20 0.006(3) 0.013(3) 0.007(3) 0.001(2) -0.001(2) 0.005(2)
O21 0.013(3) 0.013(3) 0.007(3) -0.003(2) -0.007(2) 0.006(3)
O22 0.007(3) 0.009(3) 0.013(3) 0.000(2) 0.000(2) 0.001(2)
O23 0.009(3) 0.006(3) 0.007(3) 0.001(2) -0.003(2) 0.004(2)
O23W 0.051(6) 0.064(6) 0.063(6) -0.021(5) 0.029(5) 0.009(5)
O24 0.011(3) 0.004(3) 0.020(3) 0.000(2) 0.001(3) 0.004(2)
O24W 0.072(7) 0.084(7) 0.048(6) -0.002(5) -0.002(5) 0.028(6)
O25 0.015(3) 0.016(3) 0.009(3) 0.004(2) -0.001(2) 0.006(3)
O25W 0.092(8) 0.075(7) 0.088(8) -0.017(6) -0.002(6) 0.032(6)
O26 0.019(3) 0.021(4) 0.014(3) -0.001(3) -0.001(3) 0.008(3)
O26W 0.057(8) 0.185(14) 0.044(7) -0.016(8) 0.006(6) 0.046(9)
O27 0.011(3) 0.009(3) 0.018(3) -0.004(3) -0.006(3) 0.005(2)
O29 0.011(3) 0.009(3) 0.011(3) -0.001(2) 0.000(2) 0.006(2)
O30 0.011(3) 0.007(3) 0.008(3) -0.001(2) -0.003(2) 0.006(2)
O31 0.012(3) 0.009(3) 0.015(3) 0.003(2) 0.002(2) 0.007(2)
O32 0.011(3) 0.012(3) 0.014(3) 0.004(3) 0.000(2) 0.001(2)
O33 0.005(3) 0.011(3) 0.016(3) -0.001(2) -0.002(2) 0.003(2)
O34 0.014(3) 0.014(3) 0.014(3) -0.003(3) 0.001(3) 0.008(3)
O35 0.024(4) 0.017(3) 0.021(3) -0.005(3) 0.002(3) 0.013(3)
O36 0.012(3) 0.009(3) 0.017(3) 0.003(2) 0.002(3) 0.005(2)
O37 0.007(3) 0.011(3) 0.011(3) -0.003(2) -0.001(2) 0.003(2)
O38 0.008(3) 0.005(3) 0.013(3) 0.000(2) 0.001(2) 0.002(2)
O39 0.012(3) 0.015(3) 0.015(3) -0.003(3) 0.003(3) 0.008(3)
O40 0.014(3) 0.016(3) 0.015(3) -0.006(3) 0.000(3) 0.006(3)
O45 0.014(3) 0.014(3) 0.007(3) -0.001(2) -0.002(2) 0.005(3)
Cs1 0.0193(3) 0.0264(3) 0.0219(3) -0.0038(3) -0.0028(3) 0.0109(3)
Cs2 0.0344(4) 0.0392(5) 0.0505(5) -0.0093(4) -0.0076(4) 0.0118(4)
K1 0.0091(9) 0.0091(9) 0.0128(15) 0.000 0.000 0.0045(4)
K2 0.0095(13) 0.0095(13) 0.024(3) 0.000 0.000 0.0048(6)
K3 0.0232(12) 0.0292(12) 0.0190(11) 0.0025(10) -0.0053(9) 0.0087(10)
Na1 0.0245(9) 0.0245(9) 0.0168(13) 0.000 0.000 0.0123(5)
Na2 0.0245(9) 0.0245(9) 0.0168(13) 0.000 0.000 0.0123(5)
Na2A 0.0245(9) 0.0245(9) 0.0168(13) 0.000 0.000 0.0123(5)
Na3 0.0245(9) 0.0245(9) 0.0168(13) 0.000 0.000 0.0123(5)

loop_
_atom_type_symbol
_atom_type_description
_atom_type_scat_dispersion_real
_atom_type_scat_dispersion_imag
_atom_type_scat_source
O O 0.0106 0.0060 'International Tables Vol C Tables 4.2.6.8 and 6.1.1.4'
Cr Cr 0.3209 0.6236 'International Tables Vol C Tables 4.2.6.8 and 6.1.1.4'
W W -0.8490 6.8722 'International Tables Vol C Tables 4.2.6.8 and 6.1.1.4'
Ge Ge 0.1547 1.8001 'International Tables Vol C Tables 4.2.6.8 and 6.1.1.4'
Tb Tb -0.1723 4.1537 'International Tables Vol C Tables 4.2.6.8 and 6.1.1.4'
K K 0.2009 0.2494 'International Tables Vol C Tables 4.2.6.8 and 6.1.1.4'
Cs Cs -0.3680 2.1192 'International Tables Vol C Tables 4.2.6.8 and 6.1.1.4'
Na Na 0.0362 0.0249 'International Tables Vol C Tables 4.2.6.8 and 6.1.1.4'

loop_
_geom_angle_atom_site_label_1
_geom_angle_atom_site_label_2
_geom_angle_atom_site_label_3
_geom_angle
_geom_angle_site_symmetry_1
_geom_angle_site_symmetry_3
O29 Cr1 O30 95.2(3) . .
O29 Cr1 O27 97.4(3) . .
O30 Cr1 O27 87.7(3) . .
O29 Cr1 O23 84.7(3) . .
O30 Cr1 O23 97.6(3) . .
O27 Cr1 O23 174.1(3) . .
O29 Cr1 O8 163.0(3) . .
O30 Cr1 O8 94.4(2) . .
O27 Cr1 O8 97.0(3) . .
O23 Cr1 O8 80.2(2) . .
O29 Cr1 O11 88.5(3) . .
O30 Cr1 O11 176.1(3) . .
O27 Cr1 O11 93.0(3) . .
O23 Cr1 O11 81.6(3) . .
O8 Cr1 O11 81.8(2) . .
O29 Cr1 Tb1 48.75(19) . 3_775
O30 Cr1 Tb1 129.60(18) . 3_775
O27 Cr1 Tb1 125.18(19) . 3_775
O23 Cr1 Tb1 52.68(17) . 3_775
O8 Cr1 Tb1 114.82(18) . 3_775
O11 Cr1 Tb1 52.67(17) . 3_775
O29 Cr1 K1 70.01(19) . .
O30 Cr1 K1 51.74(18) . .
O27 Cr1 K1 134.0(2) . .
O23 Cr1 K1 51.88(18) . .
O8 Cr1 K1 105.73(18) . .
O11 Cr1 K1 129.09(19) . .
Tb1 Cr1 K1 80.20(4) 3_775 .
O29 Cr1 Cs1 76.90(19) . .
O30 Cr1 Cs1 133.11(18) . .
O27 Cr1 Cs1 48.96(19) . .
O23 Cr1 Cs1 126.77(18) . .
O8 Cr1 Cs1 106.22(17) . .
O11 Cr1 Cs1 48.91(18) . .
Tb1 Cr1 Cs1 78.78(3) 3_775 .
K1 Cr1 Cs1 146.90(4) . .
O20 Tb1 O6 74.8(2) . .
O20 Tb1 O24 132.2(2) . .
O6 Tb1 O24 84.5(2) . .
O20 Tb1 O29 87.3(2) . 2_755
O6 Tb1 O29 133.5(2) . 2_755
O24 Tb1 O29 76.6(2) . 2_755
O20 Tb1 O19 80.6(2) . .
O6 Tb1 O19 79.2(2) . .
O24 Tb1 O19 137.4(2) . .
O29 Tb1 O19 140.3(2) 2_755 .
O20 Tb1 O18 137.5(2) . .
O6 Tb1 O18 73.4(2) . .
O24 Tb1 O18 71.3(2) . .
O29 Tb1 O18 135.3(2) 2_755 .
O19 Tb1 O18 66.4(2) . .
O20 Tb1 O23 72.7(2) . 2_755
O6 Tb1 O23 140.9(2) . 2_755
O24 Tb1 O23 134.0(2) . 2_755
O29 Tb1 O23 65.6(2) 2_755 2_755
O19 Tb1 O23 74.7(2) . 2_755
O18 Tb1 O23 119.7(2) . 2_755
O20 Tb1 O11 135.0(2) . 2_755
O6 Tb1 O11 148.4(2) . 2_755
O24 Tb1 O11 80.0(2) . 2_755
O29 Tb1 O11 68.8(2) 2_755 2_755
O19 Tb1 O11 93.9(2) . 2_755
O18 Tb1 O11 75.6(2) . 2_755
O23 Tb1 O11 62.86(19) 2_755 2_755
O20 Tb1 O7 72.09(19) . .
O6 Tb1 O7 72.8(2) . .
O24 Tb1 O7 60.68(19) . .
O29 Tb1 O7 60.80(19) 2_755 .
O19 Tb1 O7 144.9(2) . .
O18 Tb1 O7 122.8(2) . .
O23 Tb1 O7 115.82(18) 2_755 .
O11 Tb1 O7 120.90(19) 2_755 .
O20 Tb1 Cr1 99.12(15) . 2_755
O6 Tb1 Cr1 170.67(17) . 2_755
O24 Tb1 Cr1 94.89(16) . 2_755
O29 Tb1 Cr1 37.94(15) 2_755 2_755
O19 Tb1 Cr1 107.05(15) . 2_755
O18 Tb1 Cr1 115.23(16) . 2_755
O23 Tb1 Cr1 39.11(14) 2_755 2_755
O11 Tb1 Cr1 39.70(14) 2_755 2_755
O7 Tb1 Cr1 98.74(13) . 2_755
O20 Tb1 K3 94.64(15) . .
O6 Tb1 K3 47.94(17) . .
O24 Tb1 K3 102.58(16) . .
O29 Tb1 K3 177.99(15) 2_755 .
O19 Tb1 K3 39.70(15) . .
O18 Tb1 K3 42.82(16) . .
O23 Tb1 K3 114.29(14) 2_755 .
O11 Tb1 K3 109.31(14) 2_755 .
O7 Tb1 K3 120.44(13) . .
Cr1 Tb1 K3 140.79(4) 2_755 .
O20 Tb1 K1 45.18(15) . .
O6 Tb1 K1 119.40(16) . .
O24 Tb1 K1 126.59(16) . .
O29 Tb1 K1 51.82(16) 2_755 .
O19 Tb1 K1 95.53(16) . .
O18 Tb1 K1 156.57(17) . .
O23 Tb1 K1 37.71(14) 2_755 .
O11 Tb1 K1 91.78(14) 2_755 .
O7 Tb1 K1 80.64(12) . .
Cr1 Tb1 K1 53.96(3) 2_755 .
K3 Tb1 K1 129.45(6) . .
O7 Ge1 O38 111.6(3) . .
O7 Ge1 O37 111.7(3) . .
O38 Ge1 O37 108.1(3) . .
O7 Ge1 O8 112.0(3) . .
O38 Ge1 O8 106.7(3) . .
O37 Ge1 O8 106.5(3) . .
O9 W1 O10 102.5(3) . .
O9 W1 O11 102.1(3) . .
O10 W1 O11 91.3(3) . .
O9 W1 O36 100.7(3) . .
O10 W1 O36 155.8(3) . .
O11 W1 O36 90.6(3) . .
O9 W1 O31 98.7(3) . .
O10 W1 O31 86.8(3) . .
O11 W1 O31 159.0(3) . .
O36 W1 O31 82.9(3) . .
O9 W1 O8 175.8(3) . .
O10 W1 O8 74.5(2) . .
O11 W1 O8 75.1(2) . .
O36 W1 O8 82.6(2) . .
O31 W1 O8 84.3(2) . .
O9 W1 K3 84.8(2) . 14_566
O10 W1 K3 46.25(19) . 14_566
O11 W1 K3 137.05(19) . 14_566
O36 W1 K3 130.21(19) . 14_566
O31 W1 K3 47.60(19) . 14_566
O8 W1 K3 95.07(15) . 14_566
O9 W1 Cs1 83.8(2) . .
O10 W1 Cs1 136.01(19) . .
O11 W1 Cs1 45.38(19) . .
O36 W1 Cs1 53.72(18) . .
O31 W1 Cs1 135.86(19) . .
O8 W1 Cs1 96.26(15) . .
K3 W1 Cs1 168.49(4) 14_566 .
O9 W1 Cs1 48.4(2) . 10_766
O10 W1 Cs1 136.89(19) . 10_766
O11 W1 Cs1 122.10(19) . 10_766
O36 W1 Cs1 58.98(19) . 10_766
O31 W1 Cs1 71.02(18) . 10_766
O8 W1 Cs1 135.84(14) . 10_766
K3 W1 Cs1 94.31(4) 14_566 10_766
Cs1 W1 Cs1 78.910(16) . 10_766
O25 W2 O30 104.9(3) . .
O25 W2 O29 99.9(3) . 2_755
O30 W2 O29 96.4(3) . 2_755
O25 W2 O34 98.4(3) . .
O30 W2 O34 155.2(3) . .
O29 W2 O34 87.5(3) 2_755 .
O25 W2 O45 95.3(3) . .
O30 W2 O45 87.2(3) . .
O29 W2 O45 162.9(3) 2_755 .
O34 W2 O45 82.4(3) . .
O25 W2 O7 169.7(3) . .
O30 W2 O7 85.3(2) . .
O29 W2 O7 79.4(2) 2_755 .
O34 W2 O7 71.3(2) . .
O45 W2 O7 84.3(2) . .
O25 W2 K1 91.0(2) . .
O30 W2 K1 40.89(19) . .
O29 W2 K1 60.78(19) 2_755 .
O34 W2 K1 148.08(19) . .
O45 W2 K1 127.16(19) . .
O7 W2 K1 97.42(16) . .
O4 W3 O33 101.2(3) . .
O4 W3 O31 102.9(3) . .
O33 W3 O31 91.8(3) . .
O4 W3 O17 101.5(3) . .
O33 W3 O17 157.3(3) . .
O31 W3 O17 84.2(3) . .
O4 W3 O2 99.4(3) . .
O33 W3 O2 90.1(3) . .
O31 W3 O2 156.9(3) . .
O17 W3 O2 85.2(3) . .
O4 W3 O38 170.3(3) . .
O33 W3 O38 74.8(2) . .
O31 W3 O38 86.3(2) . .
O17 W3 O38 82.6(2) . .
O2 W3 O38 72.0(2) . .
O4 W3 K3 87.0(2) . 14_566
O33 W3 K3 48.9(2) . 14_566
O31 W3 K3 49.7(2) . 14_566
O17 W3 K3 133.70(19) . 14_566
O2 W3 K3 138.8(2) . 14_566
O38 W3 K3 96.59(15) . 14_566
O4 W3 Cs2 72.4(2) . .
O33 W3 Cs2 138.67(19) . .
O31 W3 Cs2 129.5(2) . .
O17 W3 Cs2 50.02(18) . .
O2 W3 Cs2 52.7(2) . .
O38 W3 Cs2 104.54(15) . .
K3 W3 Cs2 158.83(4) 14_566 .
O21 W4 O20 104.7(3) . .
O21 W4 O23 101.6(3) . .
O20 W4 O23 96.5(3) . .
O21 W4 O22 99.3(3) . .
O20 W4 O22 90.2(3) . .
O23 W4 O22 155.6(3) . .
O21 W4 O10 93.4(3) . .
O20 W4 O10 161.0(3) . .
O23 W4 O10 85.1(2) . .
O22 W4 O10 81.2(2) . .
O21 W4 O8 165.4(3) . .
O20 W4 O8 89.8(2) . .
O23 W4 O8 74.1(2) . .
O22 W4 O8 82.5(2) . .
O10 W4 O8 72.4(2) . .
O21 W4 K1 94.8(2) . .
O20 W4 K1 55.3(2) . .
O23 W4 K1 44.61(18) . .
O22 W4 K1 145.18(18) . .
O10 W4 K1 129.61(17) . .
O8 W4 K1 91.63(15) . .
O21 W4 K3 79.0(2) . 14_566
O20 W4 K3 133.1(2) . 14_566
O23 W4 K3 129.12(18) . 14_566
O22 W4 K3 44.00(19) . 14_566
O10 W4 K3 44.58(17) . 14_566
O8 W4 K3 92.74(15) . 14_566
K1 W4 K3 170.50(4) . 14_566
O21 W4 K2 28.9(2) . .
O20 W4 K2 81.40(19) . .
O23 W4 K2 87.69(18) . .
O22 W4 K2 116.56(18) . .
O10 W4 K2 117.56(17) . .
O8 W4 K2 158.79(14) . .
K1 W4 K2 67.48(4) . .
K3 W4 K2 107.39(4) 14_566 .
O35 W5 O24 101.0(3) . .
O35 W5 O34 100.2(3) . .
O24 W5 O34 96.1(3) . .
O35 W5 O39 100.3(3) . .
O24 W5 O39 93.7(3) . .
O34 W5 O39 155.1(3) . .
O35 W5 O40 92.7(3) . .
O24 W5 O40 165.7(3) . .
O34 W5 O40 85.3(3) . .
O39 W5 O40 79.8(3) . .
O35 W5 O7 174.1(3) . .
O24 W5 O7 82.4(3) . .
O34 W5 O7 74.5(2) . .
O39 W5 O7 84.2(2) . .
O40 W5 O7 84.3(2) . .
O35 W5 Cs1 66.2(2) . 2_755
O24 W5 Cs1 50.7(2) . 2_755
O34 W5 Cs1 68.3(2) . 2_755
O39 W5 Cs1 133.81(19) . 2_755
O40 W5 Cs1 141.20(18) . 2_755
O7 W5 Cs1 113.42(15) . 2_755
O35 W5 Cs2 51.7(2) . 11_666
O24 W5 Cs2 77.09(19) . 11_666
O34 W5 Cs2 147.58(19) . 11_666
O39 W5 Cs2 57.13(19) . 11_666
O40 W5 Cs2 109.08(19) . 11_666
O7 W5 Cs2 134.13(16) . 11_666
Cs1 W5 Cs2 83.738(17) 2_755 11_666
O32 W6 O6 103.2(3) . .
O32 W6 O22 103.0(3) . .
O6 W6 O22 93.6(3) . .
O32 W6 O3 99.4(3) . .
O6 W6 O3 91.3(3) . .
O22 W6 O3 155.2(3) . .
O32 W6 O33 92.4(3) . .
O6 W6 O33 164.2(3) . .
O22 W6 O33 85.1(3) . .
O3 W6 O33 83.6(3) . .
O32 W6 O38 163.3(3) . .
O6 W6 O38 91.2(3) . .
O22 W6 O38 84.2(2) . .
O3 W6 O38 71.4(2) . .
O33 W6 O38 73.0(2) . .
O32 W6 K3 43.6(2) . .
O6 W6 K3 59.8(2) . .
O22 W6 K3 107.59(19) . .
O3 W6 K3 95.9(2) . .
O33 W6 K3 135.52(18) . .
O38 W6 K3 148.66(16) . .
O32 W6 K3 80.8(2) . 14_566
O6 W6 K3 137.8(2) . 14_566
O22 W6 K3 45.74(19) . 14_566
O3 W6 K3 130.0(2) . 14_566
O33 W6 K3 46.61(18) . 14_566
O38 W6 K3 94.29(16) . 14_566
K3 W6 K3 114.91(4) . 14_566
O5 W7 O12 99.8(3) . .
O5 W7 O17 101.1(3) . .
O12 W7 O17 159.1(3) . .
O5 W7 O36 100.0(3) . .
O12 W7 O36 89.7(3) . .
O17 W7 O36 86.4(3) . .
O5 W7 O15 99.6(3) . .
O12 W7 O15 89.2(3) . .
O17 W7 O15 87.7(3) . .
O36 W7 O15 160.2(3) . .
O5 W7 O37 171.9(3) . .
O12 W7 O37 74.4(3) . .
O17 W7 O37 84.9(3) . .
O36 W7 O37 85.7(2) . .
O15 W7 O37 75.0(2) . .
O5 W7 Cs1 45.5(2) . 10_766
O12 W7 Cs1 121.1(2) . 10_766
O17 W7 Cs1 74.7(2) . 10_766
O36 W7 Cs1 62.14(19) . 10_766
O15 W7 Cs1 133.7(2) . 10_766
O37 W7 Cs1 142.38(16) . 10_766
O5 W7 Cs2 75.6(2) . .
O12 W7 Cs2 140.4(2) . .
O17 W7 Cs2 47.66(18) . .
O36 W7 Cs2 129.92(19) . .
O15 W7 Cs2 54.1(2) . .
O37 W7 Cs2 105.15(16) . .
Cs1 W7 Cs2 84.022(18) 10_766 .
O5 W7 Cs1 84.3(2) . .
O12 W7 Cs1 48.2(2) . .
O17 W7 Cs1 134.05(19) . .
O36 W7 Cs1 48.04(19) . .
O15 W7 Cs1 136.9(2) . .
O37 W7 Cs1 95.53(16) . .
Cs1 W7 Cs1 77.897(16) 10_766 .
Cs2 W7 Cs1 159.158(18) . .
O26 W8 O27 103.5(3) . .
O26 W8 O45 104.1(3) . .
O27 W8 O45 93.5(3) . .
O26 W8 O12 98.7(3) . .
O27 W8 O12 89.1(3) . .
O45 W8 O12 155.8(3) . .
O26 W8 O13 96.8(3) . .
O27 W8 O13 158.9(3) . .
O45 W8 O13 87.1(3) . .
O12 W8 O13 82.1(3) . .
O26 W8 O37 165.7(3) . .
O27 W8 O37 87.4(3) . .
O45 W8 O37 84.2(2) . .
O12 W8 O37 71.9(2) . .
O13 W8 O37 71.6(2) . .
O26 W8 Cs1 81.8(2) . .
O27 W8 Cs1 44.8(2) . .
O45 W8 Cs1 137.1(2) . .
O12 W8 Cs1 54.16(19) . .
O13 W8 Cs1 135.0(2) . .
O37 W8 Cs1 100.25(15) . .
O14 W9 O40 103.7(3) . .
O14 W9 O13 100.1(3) . .
O40 W9 O13 94.0(3) . .
O14 W9 O16 100.8(3) . .
O40 W9 O16 86.2(3) . .
O13 W9 O16 158.4(3) . .
O14 W9 O15 98.5(3) . .
O40 W9 O15 157.3(3) . .
O13 W9 O15 87.0(3) . .
O16 W9 O15 84.6(3) . .
O14 W9 O37 170.0(3) . .
O40 W9 O37 85.1(3) . .
O13 W9 O37 74.2(3) . .
O16 W9 O37 84.3(2) . .
O15 W9 O37 73.3(2) . .
O1 W10 O16 102.1(3) . .
O1 W10 O39 101.5(3) . .
O16 W10 O39 88.9(3) . .
O1 W10 O2 100.2(3) . .
O16 W10 O2 87.0(3) . .
O39 W10 O2 158.3(3) . .
O1 W10 O3 97.7(3) . .
O16 W10 O3 160.0(3) . .
O39 W10 O3 90.2(3) . .
O2 W10 O3 86.5(3) . .
O1 W10 O38 168.7(3) . .
O16 W10 O38 87.6(3) . .
O39 W10 O38 84.2(2) . .
O2 W10 O38 74.4(2) . .
O3 W10 O38 72.4(3) . .
O1 W10 Cs2 54.7(2) . 11_666
O16 W10 Cs2 110.4(2) . 11_666
O39 W10 Cs2 48.9(2) . 11_666
O2 W10 Cs2 151.1(2) . 11_666
O3 W10 Cs2 83.6(2) . 11_666
O38 W10 Cs2 127.24(15) . 11_666
O1 W10 Cs2 86.7(2) . .
O16 W10 Cs2 51.9(2) . .
O39 W10 Cs2 140.7(2) . .
O2 W10 Cs2 41.3(2) . .
O3 W10 Cs2 127.1(2) . .
O38 W10 Cs2 95.06(15) . .
Cs2 W10 Cs2 135.57(2) 11_666 .
W10 O1 Cs2 102.7(3) . 11_666
W10 O2 W3 120.3(3) . .
W10 O2 Cs2 115.4(3) . .
W3 O2 Cs2 98.5(2) . .
W10 O3 W6 119.6(3) . .
W3 O4 Na3 156.1(4) . .
W7 O5 Cs1 111.1(3) . 10_766
Cs2 O5W K3 164.6(3) 11_666 .
W6 O6 Tb1 155.3(4) . .
W6 O6 K3 92.1(3) . .
Tb1 O6 K3 100.3(2) . .
Ge1 O7 W5 123.4(3) . .
Ge1 O7 W2 121.0(3) . .
W5 O7 W2 95.3(2) . .
Ge1 O7 Tb1 124.3(3) . .
W5 O7 Tb1 91.34(19) . .
W2 O7 Tb1 93.4(2) . .
Ge1 O8 Cr1 119.8(3) . .
Ge1 O8 W4 121.8(3) . .
Cr1 O8 W4 94.6(2) . .
Ge1 O8 W1 126.5(3) . .
Cr1 O8 W1 93.3(2) . .
W4 O8 W1 92.9(2) . .
W1 O9 Na2 148.5(4) . .
W1 O9 Na2A 152.9(6) . .
Na2 O9 Na2A 14.7(5) . .
W1 O9 Cs1 108.8(3) . 10_766
Na2 O9 Cs1 101.5(2) . 10_766
Na2A O9 Cs1 90.8(5) . 10_766
W1 O10 W4 119.7(3) . .
W1 O10 K3 105.9(2) . 14_566
W4 O10 K3 105.4(2) . 14_566
W1 O11 Cr1 109.6(3) . .
W1 O11 Tb1 132.2(3) . 3_775
Cr1 O11 Tb1 87.6(2) . 3_775
W1 O11 Cs1 109.2(2) . .
Cr1 O11 Cs1 102.2(2) . .
Tb1 O11 Cs1 109.9(2) 3_775 .
W7 O12 W8 119.6(3) . .
W7 O12 Na2A 121.1(6) . 10_766
W8 O12 Na2A 113.8(6) . 10_766
W7 O12 Na2 107.4(3) . 10_766
W8 O12 Na2 123.3(3) . 10_766
Na2A O12 Na2 14.4(5) 10_766 10_766
W7 O12 Cs1 107.2(3) . .
W8 O12 Cs1 97.3(2) . .
Na2A O12 Cs1 88.3(5) 10_766 .
Na2 O12 Cs1 97.3(2) 10_766 .
W9 O13 W8 119.7(3) . .
W7 O15 W9 118.2(3) . .
W7 O15 Cs2 98.2(2) . .
W9 O15 Cs2 114.9(3) . .
W10 O16 W9 148.0(4) . .
W10 O16 Cs2 103.6(3) . .
W9 O16 Cs2 106.7(2) . .
W7 O17 W3 152.6(3) . .
W7 O17 Cs2 105.8(2) . .
W3 O17 Cs2 101.6(2) . .
Tb1 O18 K3 102.7(2) . .
Tb1 O19 K3 107.1(2) . .
W4 O20 Tb1 158.7(3) . .
W4 O20 K1 96.9(2) . .
Tb1 O20 K1 103.7(2) . .
W4 O21 K2 132.7(3) . .
W6 O22 W4 145.6(4) . .
W6 O22 K3 106.3(3) . 14_566
W4 O22 K3 107.9(3) . 14_566
W4 O23 Cr1 110.1(3) . .
W4 O23 Tb1 138.0(3) . 3_775
Cr1 O23 Tb1 88.2(2) . 3_775
W4 O23 K1 106.9(2) . .
Cr1 O23 K1 94.2(2) . .
Tb1 O23 K1 109.1(2) 3_775 .
Na3 O23W Cs1 84.3(4) 11_666 2_755
W5 O24 Tb1 125.6(3) . .
W5 O24 Cs1 104.2(3) . 2_755
Tb1 O24 Cs1 110.7(2) . 2_755
Na2 O24W K3 81.8(4) . 3_775
W2 O25 Na1 144.0(4) . .
Na3 O25W K3 113.1(6) . 14_566
Na3 O25W Cs1 86.6(4) . 10_766
K3 O25W Cs1 127.3(5) 14_566 10_766
W8 O27 Cr1 142.3(4) . .
W8 O27 Cs1 111.4(3) . .
Cr1 O27 Cs1 103.3(3) . .
W2 O29 Cr1 140.3(3) 3_775 .
W2 O29 Tb1 125.7(3) 3_775 3_775
Cr1 O29 Tb1 93.3(2) . 3_775
W2 O29 K1 90.5(2) 3_775 .
Cr1 O29 K1 77.72(19) . .
Tb1 O29 K1 95.1(2) 3_775 .
W2 O30 Cr1 148.8(3) . .
W2 O30 K1 113.8(3) . .
Cr1 O30 K1 95.1(2) . .
W3 O31 W1 155.1(4) . .
W3 O31 K3 100.5(2) . 14_566
W1 O31 K3 102.4(3) . 14_566
W6 O32 Na2A 115.4(5) . 15_546
W6 O32 Na2 113.7(3) . 15_546
Na2A O32 Na2 14.8(5) 15_546 15_546
W6 O32 K3 110.8(3) . .
Na2A O32 K3 122.4(6) 15_546 .
Na2 O32 K3 131.7(3) 15_546 .
W3 O33 W6 118.6(3) . .
W3 O33 K3 102.0(3) . 14_566
W6 O33 K3 101.9(2) . 14_566
W3 O33 Na2 142.9(3) . 15_546
W6 O33 Na2 95.2(2) . 15_546
K3 O33 Na2 83.9(2) 14_566 15_546
W5 O34 W2 118.3(3) . .
W5 O34 Cs1 84.1(2) . 2_755
W2 O34 Cs1 116.8(2) . 2_755
W5 O35 Cs2 103.9(3) . 11_666
W5 O35 Cs1 88.5(3) . 2_755
Cs2 O35 Cs1 101.35(19) 11_666 2_755
W7 O36 W1 153.2(4) . .
W7 O36 Cs1 107.1(3) . .
W1 O36 Cs1 98.8(2) . .
W7 O36 Cs1 89.5(2) . 10_766
W1 O36 Cs1 93.3(2) . 10_766
Cs1 O36 Cs1 98.74(16) . 10_766
Ge1 O37 W7 124.9(3) . .
Ge1 O37 W9 121.7(3) . .
W7 O37 W9 93.5(2) . .
Ge1 O37 W8 120.7(3) . .
W7 O37 W8 94.0(2) . .
W9 O37 W8 94.1(2) . .
Ge1 O38 W10 120.4(3) . .
Ge1 O38 W6 121.4(3) . .
W10 O38 W6 96.4(2) . .
Ge1 O38 W3 124.6(3) . .
W10 O38 W3 93.3(2) . .
W6 O38 W3 93.5(2) . .
W10 O39 W5 154.7(4) . .
W10 O39 Cs2 106.6(3) . 11_666
W5 O39 Cs2 94.0(2) . 11_666
W9 O40 W5 155.8(4) . .
W8 O45 W2 146.2(4) . .
O5 Cs1 O11 68.90(17) 10_766 .
O5 Cs1 O27 122.96(18) 10_766 .
O11 Cs1 O27 54.34(17) . .
O5 Cs1 O24 62.30(17) 10_766 3_775
O11 Cs1 O24 58.47(16) . 3_775
O27 Cs1 O24 90.16(16) . 3_775
O5 Cs1 O9 96.58(17) 10_766 10_766
O11 Cs1 O9 126.02(16) . 10_766
O27 Cs1 O9 111.00(16) . 10_766
O24 Cs1 O9 156.59(16) 3_775 10_766
O5 Cs1 O36 83.19(17) 10_766 .
O11 Cs1 O36 49.07(16) . .
O27 Cs1 O36 56.84(16) . .
O24 Cs1 O36 106.87(16) 3_775 .
O9 Cs1 O36 78.50(16) 10_766 .
O5 Cs1 O12 127.24(17) 10_766 .
O11 Cs1 O12 84.64(16) . .
O27 Cs1 O12 47.98(16) . .
O24 Cs1 O12 137.04(15) 3_775 .
O9 Cs1 O12 63.02(16) 10_766 .
O36 Cs1 O12 46.71(16) . .
O5 Cs1 O23W 148.6(2) 10_766 3_775
O11 Cs1 O23W 110.1(2) . 3_775
O27 Cs1 O23W 67.2(2) . 3_775
O24 Cs1 O23W 89.8(2) 3_775 3_775
O9 Cs1 O23W 107.2(2) 10_766 3_775
O36 Cs1 O23W 120.9(2) . 3_775
O12 Cs1 O23W 82.6(2) . 3_775
O5 Cs1 O25W 125.3(3) 10_766 10_766
O11 Cs1 O25W 165.8(3) . 10_766
O27 Cs1 O25W 111.5(3) . 10_766
O24 Cs1 O25W 126.1(3) 3_775 10_766
O9 Cs1 O25W 56.3(3) 10_766 10_766
O36 Cs1 O25W 126.5(3) . 10_766
O12 Cs1 O25W 85.1(3) . 10_766
O23W Cs1 O25W 58.8(3) 3_775 10_766
O5 Cs1 O36 48.79(16) 10_766 10_766
O11 Cs1 O36 103.95(15) . 10_766
O27 Cs1 O36 137.68(16) . 10_766
O24 Cs1 O36 109.22(15) 3_775 10_766
O9 Cs1 O36 48.20(16) 10_766 10_766
O36 Cs1 O36 81.26(16) . 10_766
O12 Cs1 O36 99.89(15) . 10_766
O23W Cs1 O36 146.0(2) 3_775 10_766
O25W Cs1 O36 87.4(3) 10_766 10_766
O5 Cs1 O35 81.32(17) 10_766 3_775
O11 Cs1 O35 103.41(15) . 3_775
O27 Cs1 O35 114.73(16) . 3_775
O24 Cs1 O35 45.23(16) 3_775 3_775
O9 Cs1 O35 126.25(16) 10_766 3_775
O36 Cs1 O35 152.08(16) . 3_775
O12 Cs1 O35 150.80(16) . 3_775
O23W Cs1 O35 68.2(2) 3_775 3_775
O25W Cs1 O35 81.3(3) 10_766 3_775
O36 Cs1 O35 105.11(15) 10_766 3_775
O5 Cs1 O34 106.56(16) 10_766 3_775
O11 Cs1 O34 80.18(15) . 3_775
O27 Cs1 O34 71.23(15) . 3_775
O24 Cs1 O34 44.88(15) 3_775 3_775
O9 Cs1 O34 150.58(16) 10_766 3_775
O36 Cs1 O34 121.43(15) . 3_775
O12 Cs1 O34 112.92(15) . 3_775
O23W Cs1 O34 45.1(2) 3_775 3_775
O25W Cs1 O34 94.9(3) 10_766 3_775
O36 Cs1 O34 147.19(14) 10_766 3_775
O35 Cs1 O34 43.55(15) 3_775 3_775
O5W Cs2 O17 105.7(2) 12_546 .
O5W Cs2 O2 149.5(2) 12_546 .
O17 Cs2 O2 49.04(17) . .
O5W Cs2 O35 98.9(2) 12_546 12_546
O17 Cs2 O35 80.32(18) . 12_546
O2 Cs2 O35 93.51(17) . 12_546
O5W Cs2 O15 69.7(2) 12_546 .
O17 Cs2 O15 48.05(16) . .
O2 Cs2 O15 79.81(17) . .
O35 Cs2 O15 116.15(17) 12_546 .
O5W Cs2 O39 61.9(2) 12_546 12_546
O17 Cs2 O39 121.12(16) . 12_546
O2 Cs2 O39 141.67(17) . 12_546
O35 Cs2 O39 50.06(16) 12_546 12_546
O15 Cs2 O39 123.35(16) . 12_546
O5W Cs2 O16 108.3(2) 12_546 .
O17 Cs2 O16 53.41(16) . .
O2 Cs2 O16 45.16(17) . .
O35 Cs2 O16 130.75(16) 12_546 .
O15 Cs2 O16 45.05(16) . .
O39 Cs2 O16 168.39(16) 12_546 .
O5W Cs2 O1 72.6(2) 12_546 12_546
O17 Cs2 O1 166.85(17) . 12_546
O2 Cs2 O1 136.25(17) . 12_546
O35 Cs2 O1 87.03(17) 12_546 12_546
O15 Cs2 O1 137.99(16) . 12_546
O39 Cs2 O1 46.21(15) 12_546 12_546
O16 Cs2 O1 139.73(15) . 12_546
O5W Cs2 W3 133.10(18) 12_546 .
O17 Cs2 W3 28.39(12) . .
O2 Cs2 W3 28.82(11) . .
O35 Cs2 W3 71.97(12) 12_546 .
O15 Cs2 W3 73.85(11) . .
O39 Cs2 W3 121.74(11) 12_546 .
O16 Cs2 W3 59.37(10) . .
O1 Cs2 W3 148.08(12) 12_546 .
O5W Cs2 W5 75.67(17) 12_546 12_546
O17 Cs2 W5 93.78(12) . 12_546
O2 Cs2 W5 117.48(12) . 12_546
O35 Cs2 W5 24.38(12) 12_546 12_546
O15 Cs2 W5 113.52(12) . 12_546
O39 Cs2 W5 28.88(11) 12_546 12_546
O16 Cs2 W5 147.11(11) . 12_546
O1 Cs2 W5 73.11(11) 12_546 12_546
W3 Cs2 W5 93.43(2) . 12_546
O5W Cs2 W7 79.72(18) 12_546 .
O17 Cs2 W7 26.57(12) . .
O2 Cs2 W7 72.56(12) . .
O35 Cs2 W7 89.47(13) 12_546 .
O15 Cs2 W7 27.74(11) . .
O39 Cs2 W7 112.66(11) 12_546 .
O16 Cs2 W7 57.46(11) . .
O1 Cs2 W7 151.13(11) 12_546 .
W3 Cs2 W7 54.957(14) . .
W5 Cs2 W7 92.61(2) 12_546 .
O5W Cs2 W10 61.30(18) 12_546 12_546
O17 Cs2 W10 145.35(12) . 12_546
O2 Cs2 W10 149.08(13) . 12_546
O35 Cs2 W10 71.16(12) 12_546 12_546
O15 Cs2 W10 130.91(11) . 12_546
O39 Cs2 W10 24.43(11) 12_546 12_546
O16 Cs2 W10 158.08(11) . 12_546
O1 Cs2 W10 22.53(11) 12_546 12_546
W3 Cs2 W10 142.29(3) . 12_546
W5 Cs2 W10 52.831(13) 12_546 12_546
W7 Cs2 W10 131.76(2) . 12_546
O30 K1 O30 87.7(2) 3_775 .
O30 K1 O30 87.7(2) 3_775 2_755
O30 K1 O30 87.7(2) . 2_755
O30 K1 O23 97.47(17) 3_775 .
O30 K1 O23 63.87(17) . .
O30 K1 O23 150.73(19) 2_755 .
O30 K1 O23 63.87(18) 3_775 3_775
O30 K1 O23 150.73(19) . 3_775
O30 K1 O23 97.47(17) 2_755 3_775
O23 K1 O23 110.72(13) . 3_775
O30 K1 O23 150.73(19) 3_775 2_755
O30 K1 O23 97.47(17) . 2_755
O30 K1 O23 63.87(17) 2_755 2_755
O23 K1 O23 110.72(13) . 2_755
O23 K1 O23 110.72(13) 3_775 2_755
O30 K1 O20 108.92(17) 3_775 2_755
O30 K1 O20 147.62(17) . 2_755
O30 K1 O20 66.16(16) 2_755 2_755
O23 K1 O20 136.6(2) . 2_755
O23 K1 O20 56.82(16) 3_775 2_755
O23 K1 O20 54.70(16) 2_755 2_755
O30 K1 O20 147.62(17) 3_775 .
O30 K1 O20 66.16(16) . .
O30 K1 O20 108.92(16) 2_755 .
O23 K1 O20 54.70(16) . .
O23 K1 O20 136.6(2) 3_775 .
O23 K1 O20 56.82(16) 2_755 .
O20 K1 O20 103.26(14) 2_755 .
O30 K1 O20 66.16(16) 3_775 3_775
O30 K1 O20 108.92(17) . 3_775
O30 K1 O20 147.62(17) 2_755 3_775
O23 K1 O20 56.82(16) . 3_775
O23 K1 O20 54.70(16) 3_775 3_775
O23 K1 O20 136.6(2) 2_755 3_775
O20 K1 O20 103.25(14) 2_755 3_775
O20 K1 O20 103.25(14) . 3_775
O30 K1 O29 51.66(16) 3_775 .
O30 K1 O29 53.96(16) . .
O30 K1 O29 119.86(19) 2_755 .
O23 K1 O29 49.19(16) . .
O23 K1 O29 99.63(16) 3_775 .
O23 K1 O29 148.89(16) 2_755 .
O20 K1 O29 156.30(15) 2_755 .
O20 K1 O29 96.25(15) . .
O20 K1 O29 58.59(15) 3_775 .
O30 K1 O29 53.96(16) 3_775 3_775
O30 K1 O29 119.86(19) . 3_775
O30 K1 O29 51.66(16) 2_755 3_775
O23 K1 O29 148.89(16) . 3_775
O23 K1 O29 49.19(16) 3_775 3_775
O23 K1 O29 99.63(16) 2_755 3_775
O20 K1 O29 58.59(15) 2_755 3_775
O20 K1 O29 156.30(15) . 3_775
O20 K1 O29 96.25(15) 3_775 3_775
O29 K1 O29 105.43(13) . 3_775
O30 K1 O29 119.86(19) 3_775 2_755
O30 K1 O29 51.66(16) . 2_755
O30 K1 O29 53.96(16) 2_755 2_755
O23 K1 O29 99.63(16) . 2_755
O23 K1 O29 148.89(16) 3_775 2_755
O23 K1 O29 49.19(16) 2_755 2_755
O20 K1 O29 96.25(15) 2_755 2_755
O20 K1 O29 58.59(15) . 2_755
O20 K1 O29 156.30(15) 3_775 2_755
O29 K1 O29 105.43(13) . 2_755
O29 K1 O29 105.43(13) 3_775 2_755
O21 K2 O21 69.65(13) . 15_546
O21 K2 O21 110.35(13) . 3_775
O21 K2 O21 180.0 15_546 3_775
O21 K2 O21 180.0 . 13_766
O21 K2 O21 110.35(13) 15_546 13_766
O21 K2 O21 69.65(13) 3_775 13_766
O21 K2 O21 110.35(13) . 2_755
O21 K2 O21 69.65(13) 15_546 2_755
O21 K2 O21 110.35(13) 3_775 2_755
O21 K2 O21 69.65(13) 13_766 2_755
O21 K2 O21 69.65(13) . 14_566
O21 K2 O21 110.35(13) 15_546 14_566
O21 K2 O21 69.65(13) 3_775 14_566
O21 K2 O21 110.34(13) 13_766 14_566
O21 K2 O21 180.0 2_755 14_566
O21 K2 W4 83.18(14) . 15_546
O21 K2 W4 18.40(14) 15_546 15_546
O21 K2 W4 161.60(14) 3_775 15_546
O21 K2 W4 96.82(14) 13_766 15_546
O21 K2 W4 74.51(14) 2_755 15_546
O21 K2 W4 105.49(14) 14_566 15_546
O21 K2 W4 96.82(14) . 3_775
O21 K2 W4 161.60(14) 15_546 3_775
O21 K2 W4 18.40(14) 3_775 3_775
O21 K2 W4 83.18(14) 13_766 3_775
O21 K2 W4 105.49(14) 2_755 3_775
O21 K2 W4 74.51(14) 14_566 3_775
W4 K2 W4 180.0 15_546 3_775
O21 K2 W4 105.49(14) . 2_755
O21 K2 W4 83.18(14) 15_546 2_755
O21 K2 W4 96.82(14) 3_775 2_755
O21 K2 W4 74.51(14) 13_766 2_755
O21 K2 W4 18.40(14) 2_755 2_755
O21 K2 W4 161.60(14) 14_566 2_755
W4 K2 W4 91.172(7) 15_546 2_755
W4 K2 W4 88.830(7) 3_775 2_755
O21 K2 W4 161.60(14) . 13_766
O21 K2 W4 105.49(14) 15_546 13_766
O21 K2 W4 74.51(14) 3_775 13_766
O21 K2 W4 18.40(14) 13_766 13_766
O21 K2 W4 83.18(14) 2_755 13_766
O21 K2 W4 96.82(14) 14_566 13_766
W4 K2 W4 88.830(7) 15_546 13_766
W4 K2 W4 91.169(7) 3_775 13_766
W4 K2 W4 91.172(7) 2_755 13_766
O21 K2 W4 18.40(14) . .
O21 K2 W4 74.51(14) 15_546 .
O21 K2 W4 105.49(14) 3_775 .
O21 K2 W4 161.60(14) 13_766 .
O21 K2 W4 96.82(14) 2_755 .
O21 K2 W4 83.18(14) 14_566 .
W4 K2 W4 91.170(7) 15_546 .
W4 K2 W4 88.831(7) 3_775 .
W4 K2 W4 88.830(7) 2_755 .
W4 K2 W4 180.0 13_766 .
O21 K2 W4 74.51(14) . 14_566
O21 K2 W4 96.82(14) 15_546 14_566
O21 K2 W4 83.18(14) 3_775 14_566
O21 K2 W4 105.49(14) 13_766 14_566
O21 K2 W4 161.60(14) 2_755 14_566
O21 K2 W4 18.40(14) 14_566 14_566
W4 K2 W4 88.829(7) 15_546 14_566
W4 K2 W4 91.169(7) 3_775 14_566
W4 K2 W4 180.0 2_755 14_566
W4 K2 W4 88.828(7) 13_766 14_566
W4 K2 W4 91.171(7) . 14_566
O32 K3 O19 97.2(2) . .
O32 K3 O33 152.5(2) . 15_546
O19 K3 O33 102.6(2) . 15_546
O32 K3 O10 67.39(19) . 15_546
O19 K3 O10 87.72(19) . 15_546
O33 K3 O10 94.31(19) 15_546 15_546
O32 K3 O22 118.5(2) . 15_546
O19 K3 O22 66.23(18) . 15_546
O33 K3 O22 55.37(18) 15_546 15_546
O10 K3 O22 53.87(18) 15_546 15_546
O32 K3 O31 97.1(2) . 15_546
O19 K3 O31 128.9(2) . 15_546
O33 K3 O31 55.57(18) 15_546 15_546
O10 K3 O31 54.13(18) 15_546 15_546
O22 K3 O31 63.78(18) 15_546 15_546
O32 K3 O18 107.0(2) . .
O19 K3 O18 55.00(19) . .
O33 K3 O18 100.0(2) 15_546 .
O10 K3 O18 142.1(2) 15_546 .
O22 K3 O18 108.1(2) 15_546 .
O31 K3 O18 155.1(2) 15_546 .
O32 K3 O25W 67.1(3) . 15_546
O19 K3 O25W 161.8(3) . 15_546
O33 K3 O25W 95.4(3) 15_546 15_546
O10 K3 O25W 94.1(3) 15_546 15_546
O22 K3 O25W 128.6(3) 15_546 15_546
O31 K3 O25W 64.9(3) 15_546 15_546
O18 K3 O25W 119.0(3) . 15_546
O32 K3 O6 53.71(18) . .
O19 K3 O6 59.25(18) . .
O33 K3 O6 153.75(19) 15_546 .
O10 K3 O6 103.01(18) 15_546 .
O22 K3 O6 121.46(19) 15_546 .
O31 K3 O6 150.24(19) 15_546 .
O18 K3 O6 54.59(18) . .
O25W K3 O6 102.8(3) 15_546 .
O32 K3 O5W 77.6(2) . .
O19 K3 O5W 99.8(2) . .
O33 K3 O5W 117.0(2) 15_546 .
O10 K3 O5W 144.8(2) 15_546 .
O22 K3 O5W 158.9(2) 15_546 .
O31 K3 O5W 131.2(2) 15_546 .
O18 K3 O5W 51.7(2) . .
O25W K3 O5W 68.7(3) 15_546 .
O6 K3 O5W 55.1(2) . .
O32 K3 O24W 122.4(3) . 2_755
O19 K3 O24W 116.9(3) . 2_755
O33 K3 O24W 64.2(3) 15_546 2_755
O10 K3 O24W 149.5(3) 15_546 2_755
O22 K3 O24W 117.5(3) 15_546 2_755
O31 K3 O24W 95.3(3) 15_546 2_755
O18 K3 O24W 66.7(3) . 2_755
O25W K3 O24W 68.3(4) 15_546 2_755
O6 K3 O24W 105.2(3) . 2_755
O5W K3 O24W 53.1(3) . 2_755
O32 K3 W3 123.89(15) . 15_546
O19 K3 W3 127.10(15) . 15_546
O33 K3 W3 29.18(13) 15_546 15_546
O10 K3 W3 80.47(13) 15_546 15_546
O22 K3 W3 65.29(13) 15_546 15_546
O31 K3 W3 29.78(12) 15_546 15_546
O18 K3 W3 125.55(15) . 15_546
O25W K3 W3 71.0(3) 15_546 15_546
O6 K3 W3 173.22(14) . 15_546
O5W K3 W3 118.97(17) . 15_546
O24W K3 W3 70.4(2) 2_755 15_546
O25 Na1 O25 82.2(3) 3_775 2_755
O25 Na1 O25 82.2(3) 3_775 .
O25 Na1 O25 82.2(3) 2_755 .
Na2A Na2 O24W 137(2) . .
Na2A Na2 O32 77.4(19) . 14_566
O24W Na2 O32 123.5(4) . 14_566
Na2A Na2 O9 84.2(19) . .
O24W Na2 O9 135.4(4) . .
O32 Na2 O9 73.4(2) 14_566 .
Na2A Na2 O12 79.4(19) . 10_766
O24W Na2 O12 91.8(4) . 10_766
O32 Na2 O12 144.3(3) 14_566 10_766
O9 Na2 O12 77.6(2) . 10_766
Na2A Na2 O33 99.1(19) . 14_566
O24W Na2 O33 71.7(3) . 14_566
O32 Na2 O33 57.1(2) 14_566 14_566
O9 Na2 O33 127.8(3) . 14_566
O12 Na2 O33 154.5(3) 10_766 14_566
Na2A Na2 K3 142.6(19) . 3_775
O24W Na2 K3 56.6(3) . 3_775
O32 Na2 K3 70.74(19) 14_566 3_775
O9 Na2 K3 104.5(2) . 3_775
O12 Na2 K3 137.8(2) 10_766 3_775
O33 Na2 K3 46.76(15) 14_566 3_775
Na2A Na2 Cs1 55.5(18) . 10_766
O24W Na2 Cs1 137.0(3) . 10_766
O32 Na2 Cs1 98.3(2) 14_566 10_766
O9 Na2 Cs1 43.34(16) . 10_766
O12 Na2 Cs1 45.99(16) 10_766 10_766
O33 Na2 Cs1 150.1(2) 14_566 10_766
K3 Na2 Cs1 147.33(15) 3_775 10_766
Na2 Na2A O32 88(2) . 14_566
Na2 Na2A O9 81.2(19) . .
O32 Na2A O9 74.1(6) 14_566 .
Na2 Na2A O12 86.2(19) . 10_766
O32 Na2A O12 152.0(9) 14_566 10_766
O9 Na2A O12 78.0(6) . 10_766
Na2 Na2A Cs1 117(2) . 10_766
O32 Na2A Cs1 108.4(6) 14_566 10_766
O9 Na2A Cs1 49.3(4) . 10_766
O12 Na2A Cs1 51.7(4) 10_766 10_766
Na2 Na2A K3 32.0(17) . 3_775
O32 Na2A K3 61.2(5) 14_566 3_775
O9 Na2A K3 90.9(6) . 3_775
O12 Na2A K3 118.0(7) 10_766 3_775
Cs1 Na2A K3 138.8(5) 10_766 3_775
O25W Na3 O4 72.5(4) . .
O25W Na3 O23W 73.2(4) . 12_546
O4 Na3 O23W 119.5(4) . 12_546
O25W Na3 O26W 140.7(5) . 12_546
O4 Na3 O26W 134.4(4) . 12_546
O23W Na3 O26W 68.3(4) 12_546 12_546
O25W Na3 Cs1 53.9(3) . 10_766
O4 Na3 Cs1 66.79(17) . 10_766
O23W Na3 Cs1 52.7(3) 12_546 10_766
O26W Na3 Cs1 104.9(3) 12_546 10_766

loop_
_geom_bond_atom_site_label_1
_geom_bond_atom_site_label_2
_geom_bond_distance
_geom_bond_site_symmetry_2
Cr1 O29 1.933(6) .
Cr1 O30 1.941(6) .
Cr1 O27 1.943(7) .
Cr1 O23 1.981(6) .
Cr1 O8 1.995(6) .
Cr1 O11 2.007(6) .
Cr1 Tb1 3.1393(14) 3_775
Cr1 K1 3.5384(16) .
Cr1 Cs1 4.0580(15) .
Tb1 O20 2.292(6) .
Tb1 O6 2.301(7) .
Tb1 O24 2.343(6) .
Tb1 O29 2.364(6) 2_755
Tb1 O19 2.463(6) .
Tb1 O18 2.491(7) .
Tb1 O23 2.498(6) 2_755
Tb1 O11 2.498(6) 2_755
Tb1 O7 2.864(6) .
Tb1 Cr1 3.1393(14) 2_755
Tb1 K3 4.298(2) .
Tb1 K1 4.3120(7) .
Ge1 O7 1.719(6) .
Ge1 O38 1.737(6) .
Ge1 O37 1.741(6) .
Ge1 O8 1.742(6) .
W1 O9 1.708(6) .
W1 O10 1.865(6) .
W1 O11 1.884(6) .
W1 O36 1.936(7) .
W1 O31 1.967(6) .
W1 O8 2.368(6) .
W1 K3 3.842(3) 14_566
W1 Cs1 4.1501(8) .
W1 Cs1 4.1582(8) 10_766
W2 O25 1.718(6) .
W2 O30 1.822(6) .
W2 O29 1.871(6) 2_755
W2 O34 2.004(6) .
W2 O45 2.010(6) .
W2 O7 2.294(6) .
W2 K1 3.899(2) .
W3 O4 1.709(7) .
W3 O33 1.865(6) .
W3 O31 1.890(6) .
W3 O17 1.945(6) .
W3 O2 1.954(6) .
W3 O38 2.362(6) .
W3 K3 3.743(2) 14_566
W3 Cs2 4.0078(10) .
W4 O21 1.727(6) .
W4 O20 1.788(6) .
W4 O23 1.894(6) .
W4 O22 1.961(6) .
W4 O10 2.061(6) .
W4 O8 2.317(6) .
W4 K1 3.8024(18) .
W4 K3 3.965(3) 14_566
W4 K2 4.0163(3) .
W5 O35 1.735(7) .
W5 O24 1.779(6) .
W5 O34 1.896(7) .
W5 O39 1.975(7) .
W5 O40 2.078(7) .
W5 O7 2.238(6) .
W5 Cs1 4.0624(8) 2_755
W5 Cs2 4.0793(10) 11_666
W6 O32 1.736(7) .
W6 O6 1.770(6) .
W6 O22 1.893(6) .
W6 O3 1.985(7) .
W6 O33 2.072(6) .
W6 O38 2.288(6) .
W6 K3 3.751(2) .
W6 K3 3.880(2) 14_566
W7 O5 1.715(7) .
W7 O12 1.896(7) .
W7 O17 1.897(6) .
W7 O36 1.916(6) .
W7 O15 1.919(7) .
W7 O37 2.284(6) .
W7 Cs1 4.0373(8) 10_766
W7 Cs2 4.0818(10) .
W7 Cs1 4.3525(8) .
W8 O26 1.728(7) .
W8 O27 1.802(6) .
W8 O45 1.848(6) .
W8 O12 1.999(7) .
W8 O13 2.026(7) .
W8 O37 2.318(6) .
W8 Cs1 4.1563(8) .
W9 O14 1.736(7) .
W9 O40 1.825(7) .
W9 O13 1.889(7) .
W9 O16 1.964(7) .
W9 O15 1.981(7) .
W9 O37 2.309(6) .
W10 O1 1.715(7) .
W10 O16 1.883(7) .
W10 O39 1.884(6) .
W10 O2 1.934(6) .
W10 O3 1.949(7) .
W10 O38 2.274(6) .
W10 Cs2 4.3649(9) 11_666
W10 Cs2 4.4108(10) .
O1 Cs2 3.653(7) 11_666
O2 Cs2 3.222(7) .
O4 Na3 2.745(8) .
O5 Cs1 3.088(7) 10_766
O5W Cs2 3.122(10) 11_666
O5W K3 3.311(11) .
O6 K3 3.243(7) .
O9 Na2 2.753(9) .
O9 Na2A 2.77(2) .
O9 Cs1 3.282(6) 10_766
O10 K3 2.886(7) 14_566
O11 Tb1 2.498(6) 3_775
O11 Cs1 3.129(6) .
O12 Na2A 2.78(2) 10_766
O12 Na2 2.822(8) 10_766
O12 Cs1 3.397(7) .
O15 Cs2 3.340(7) .
O16 Cs2 3.571(7) .
O17 Cs2 3.135(6) .
O18 K3 2.995(7) .
O19 K3 2.872(7) .
O20 K1 3.149(6) .
O21 K2 2.639(6) .
O22 K3 2.896(7) 14_566
O23 Tb1 2.498(6) 3_775
O23 K1 2.791(6) .
O23W Na3 2.939(13) 11_666
O23W Cs1 3.429(15) 2_755
O24 Cs1 3.243(6) 2_755
O24W Na2 2.638(16) .
O24W K3 3.319(14) 3_775
O25 Na1 2.589(8) .
O25W Na3 2.738(16) .
O25W K3 3.078(16) 14_566
O25W Cs1 3.470(16) 10_766
O26W Na3 3.018(17) 11_666
O27 Cs1 3.145(6) .
O29 W2 1.871(6) 3_775
O29 Tb1 2.364(6) 3_775
O29 K1 3.403(6) .
O30 K1 2.789(6) .
O31 K3 2.905(7) 14_566
O32 Na2A 2.69(2) 15_546
O32 Na2 2.752(8) 15_546
O32 K3 2.766(7) .
O33 K3 2.881(7) 14_566
O33 Na2 3.000(8) 15_546
O34 Cs1 3.794(7) 2_755
O35 Cs2 3.298(7) 11_666
O35 Cs1 3.718(7) 2_755
O36 Cs1 3.386(6) .
O36 Cs1 3.570(6) 10_766
O39 Cs2 3.435(6) 11_666
Cs1 O5 3.088(7) 10_766
Cs1 O24 3.243(6) 3_775
Cs1 O9 3.282(7) 10_766
Cs1 O23W 3.429(15) 3_775
Cs1 O25W 3.470(16) 10_766
Cs1 O36 3.570(6) 10_766
Cs1 O35 3.719(7) 3_775
Cs1 O34 3.794(7) 3_775
Cs2 O5W 3.122(10) 12_546
Cs2 O35 3.298(7) 12_546
Cs2 O39 3.435(6) 12_546
Cs2 O1 3.653(7) 12_546
Cs2 W5 4.0793(10) 12_546
Cs2 W10 4.3648(9) 12_546
K1 O30 2.789(6) 3_775
K1 O30 2.790(6) 2_755
K1 O23 2.791(6) 3_775
K1 O23 2.791(6) 2_755
K1 O20 3.149(6) 2_755
K1 O20 3.149(6) 3_775
K1 O29 3.403(6) 3_775
K1 O29 3.403(6) 2_755
K2 O21 2.639(6) 15_546
K2 O21 2.639(6) 3_775
K2 O21 2.639(6) 13_766
K2 O21 2.639(6) 2_755
K2 O21 2.639(6) 14_566
K2 W4 4.0162(3) 15_546
K2 W4 4.0163(4) 3_775
K2 W4 4.0163(4) 2_755
K2 W4 4.0163(4) 13_766
K2 W4 4.0164(4) 14_566
K3 O33 2.881(7) 15_546
K3 O10 2.886(7) 15_546
K3 O22 2.895(7) 15_546
K3 O31 2.905(7) 15_546
K3 O25W 3.078(17) 15_546
K3 O24W 3.320(14) 2_755
K3 W3 3.743(2) 15_546
Na1 O25 2.589(8) 3_775
Na1 O25 2.589(8) 2_755
Na2 Na2A 0.70(2) .
Na2 O32 2.751(8) 14_566
Na2 O12 2.822(8) 10_766
Na2 O33 3.001(8) 14_566
Na2 K3 3.933(6) 3_775
Na2 Cs1 4.685(6) 10_766
Na2A O32 2.69(2) 14_566
Na2A O12 2.78(2) 10_766
Na2A Cs1 4.33(2) 10_766
Na2A K3 4.51(2) 3_775
Na3 O23W 2.940(13) 12_546
Na3 O26W 3.019(17) 12_546
Na3 Cs1 4.290(4) 10_766

loop_
_platon_squeeze_void_nr
_platon_squeeze_void_average_x
_platon_squeeze_void_average_y
_platon_squeeze_void_average_z
_platon_squeeze_void_volume
_platon_squeeze_void_count_electrons
1 0.000 0.000 0.500 1861.1 215.9
2 0.667 0.333 0.833 1864.2 213.8
3 0.333 0.667 0.167 1864.3 214.3
